data_7103577
loop_
_publ_author_name
'Xue, Min'
'Chen, Chuan-Feng'

_publ_section_title
;
 Triptycene-based tetralactam macrocycles: synthesis, structure and
 complexation with squaraine.
;
_journal_issue 46
_journal_name_full 'Chemical communications (Cambridge, England)'
_journal_page_first 6128
_journal_page_last 6130
_journal_paper_doi 10.1039/b813804d
_journal_year 2008
_chemical_formula_moiety 'C54 H34 N6 O4'
_chemical_formula_sum 'C54 H34 N6 O4'
_chemical_formula_weight 830.87
_chemical_name_systematic
;
?
;
_space_group_IT_number 15
_symmetry_cell_setting monoclinic
_symmetry_space_group_name_Hall '-C 2yc'
_symmetry_space_group_name_H-M 'C 1 2/c 1'
_atom_sites_solution_hydrogens geom
_atom_sites_solution_primary direct
_atom_sites_solution_secondary difmap
_audit_creation_method SHELXL-97
_cell_angle_alpha 90.00
_cell_angle_beta 99.60(3)
_cell_angle_gamma 90.00
_cell_formula_units_Z 4
_cell_length_a 28.750(6)
_cell_length_b 11.657(2)
_cell_length_c 14.303(3)
_cell_measurement_reflns_used 5183
_cell_measurement_temperature 113(2)
_cell_measurement_theta_max 27.487
_cell_measurement_theta_min 1.859
_cell_volume 4726.5(16)
_computing_cell_refinement crystalclear
_computing_data_collection 'crystalclear(Rigaku/MSC Inc., 2005)'
_computing_data_reduction crystalclear
_computing_molecular_graphics 'Bruker SHELXTL'
_computing_publication_material 'Bruker SHELXTL'
_computing_structure_refinement 'SHELXL-97 (Sheldrick, 1997)'
_computing_structure_solution 'SHELXS-97 (Sheldrick, 1990)'
_diffrn_ambient_temperature 113(2)
_diffrn_detector_area_resol_mean 7.31
_diffrn_measured_fraction_theta_full 0.994
_diffrn_measured_fraction_theta_max 0.994
_diffrn_measurement_device_type 'rigaku saturn CCD area detector'
_diffrn_measurement_method '\w and \f scans'
_diffrn_radiation_monochromator confocal
_diffrn_radiation_source 'rotating anode'
_diffrn_radiation_type MoK\a
_diffrn_radiation_wavelength 0.71073
_diffrn_reflns_av_R_equivalents 0.0596
_diffrn_reflns_av_sigmaI/netI 0.0843
_diffrn_reflns_limit_h_max 32
_diffrn_reflns_limit_h_min -37
_diffrn_reflns_limit_k_max 15
_diffrn_reflns_limit_k_min -14
_diffrn_reflns_limit_l_max 13
_diffrn_reflns_limit_l_min -18
_diffrn_reflns_number 16512
_diffrn_reflns_theta_full 27.55
_diffrn_reflns_theta_max 27.55
_diffrn_reflns_theta_min 1.89
_diffrn_standards_decay_% 0
_diffrn_standards_interval_count 0
_diffrn_standards_interval_time 0
_diffrn_standards_number 0
_exptl_absorpt_coefficient_mu 0.075
_exptl_absorpt_correction_T_max 0.9940
_exptl_absorpt_correction_T_min 0.9895
_exptl_absorpt_correction_type multi-scan
_exptl_absorpt_process_details crystalclear
_exptl_crystal_density_diffrn 1.168
_exptl_crystal_density_method 'not measured'
_exptl_crystal_F_000 1728
_exptl_crystal_size_max 0.14
_exptl_crystal_size_mid 0.12
_exptl_crystal_size_min 0.08
_platon_squeeze_details
;
;
_refine_diff_density_max 0.613
_refine_diff_density_min -0.215
_refine_diff_density_rms 0.062
_refine_ls_extinction_coef 0.0041(7)
_refine_ls_extinction_expression Fc^*^=kFc[1+0.001xFc^2^\l^3^/sin(2\q)]^-1/4^
_refine_ls_extinction_method SHELXL
_refine_ls_goodness_of_fit_ref 1.024
_refine_ls_hydrogen_treatment constr
_refine_ls_matrix_type full
_refine_ls_number_parameters 290
_refine_ls_number_reflns 5437
_refine_ls_number_restraints 0
_refine_ls_restrained_S_all 1.024
_refine_ls_R_factor_all 0.0950
_refine_ls_R_factor_gt 0.0699
_refine_ls_shift/su_max 0.000
_refine_ls_shift/su_mean 0.000
_refine_ls_structure_factor_coef Fsqd
_refine_ls_weighting_details 'calc w=1/[\s^2^(Fo^2^)+(0.1096P)^2^+1.4838P] where P=(Fo^2^+2Fc^2^)/3'
_refine_ls_weighting_scheme calc
_refine_ls_wR_factor_gt 0.1853
_refine_ls_wR_factor_ref 0.2036
_reflns_number_gt 3788
_reflns_number_total 5437
_reflns_threshold_expression >2sigma(I)
_cod_data_source_file b813804d.txt
_cod_data_source_block r80516e
_cod_depositor_comments
;
The following automatic conversions were performed:
'_symmetry_cell_setting' value 'Monoclinic' changed to 'monoclinic'
according to '/home/saulius/struct/CIF-dictionaries/cif_core.dic'
dictionary named 'cif_core.dic' version 2.4.1 from
2010-06-29.

'_exptl_absorpt_correction_type' value 'MULTI-SCAN' changed
to 'multi-scan' according to
'/home/saulius/struct/CIF-dictionaries/cif_core.dic' dictionary named
'cif_core.dic' version 2.4.1 from
2010-06-29.

'_refine_ls_hydrogen_treatment' value 'CONSTR' changed to
'constr' according to '/home/saulius/struct/CIF-dictionaries/cif_core.dic'
dictionary named 'cif_core.dic' version 2.4.1 from 2010-06-29.

Automatic conversion script
Id: cif_fix_enum 1527 2010-12-29 10:47:43Z saulius 
;
_cod_original_sg_symbol_H-M C2/c
_cod_database_code 7103577

loop_
_symmetry_equiv_pos_as_xyz
'x, y, z'
'-x, y, -z+1/2'
'x+1/2, y+1/2, z'
'-x+1/2, y+1/2, -z+1/2'
'-x, -y, -z'
'x, -y, z-1/2'
'-x+1/2, -y+1/2, -z'
'x+1/2, -y+1/2, z-1/2'

loop_
_atom_site_label
_atom_site_type_symbol
_atom_site_fract_x
_atom_site_fract_y
_atom_site_fract_z
_atom_site_U_iso_or_equiv
_atom_site_adp_type
_atom_site_occupancy
_atom_site_symmetry_multiplicity
_atom_site_calc_flag
_atom_site_refinement_flags
_atom_site_disorder_assembly
_atom_site_disorder_group
O1 O 0.27749(7) 0.8743(2) 0.02964(13) 0.0658(7) Uani 1 1 d . . .
O2 O 0.04006(5) 0.88904(14) 0.65430(11) 0.0363(4) Uani 1 1 d . . .
N1 N 0.26765(7) 0.78633(19) 0.16717(14) 0.0416(5) Uani 1 1 d . . .
H1 H 0.2834 0.7526 0.2158 0.050 Uiso 1 1 calc R . .
N2 N 0.10515(7) 0.80825(16) 0.60960(12) 0.0318(4) Uani 1 1 d . . .
H2 H 0.1324 0.7808 0.6325 0.038 Uiso 1 1 calc R . .
N3 N 0.14083(6) 0.76120(16) 0.79180(12) 0.0310(4) Uani 1 1 d . . .
C1 C 0.29305(9) 0.8197(2) 0.10223(16) 0.0435(6) Uani 1 1 d . . .
C2 C 0.21904(8) 0.7977(2) 0.16859(16) 0.0356(5) Uani 1 1 d . . .
C3 C 0.19146(8) 0.8844(2) 0.11985(16) 0.0397(6) Uani 1 1 d . . .
H3 H 0.2047 0.9362 0.0824 0.048 Uiso 1 1 calc R . .
C4 C 0.14367(8) 0.8924(2) 0.12806(16) 0.0353(5) Uani 1 1 d . . .
H4 H 0.1250 0.9490 0.0949 0.042 Uiso 1 1 calc R . .
C5 C 0.12416(8) 0.81709(19) 0.18475(14) 0.0292(5) Uani 1 1 d . . .
C6 C 0.15234(8) 0.73063(18) 0.23316(14) 0.0296(5) Uani 1 1 d . . .
C7 C 0.19915(8) 0.7207(2) 0.22497(15) 0.0328(5) Uani 1 1 d . . .
H7 H 0.2175 0.6626 0.2570 0.039 Uiso 1 1 calc R . .
C8 C 0.12626(8) 0.65576(18) 0.29426(14) 0.0297(5) Uani 1 1 d . . .
H8 H 0.1461 0.5957 0.3282 0.036 Uiso 1 1 calc R . .
C9 C 0.08347(8) 0.60873(18) 0.22838(14) 0.0298(5) Uani 1 1 d . . .
C10 C 0.07158(8) 0.4949(2) 0.21560(16) 0.0368(5) Uani 1 1 d . . .
H10 H 0.0911 0.4385 0.2471 0.044 Uiso 1 1 calc R . .
C11 C 0.02990(9) 0.4639(2) 0.15485(16) 0.0391(6) Uani 1 1 d . . .
H11 H 0.0215 0.3871 0.1457 0.047 Uiso 1 1 calc R . .
C12 C 0.00148(9) 0.5499(2) 0.10871(16) 0.0382(5) Uani 1 1 d . . .
H12 H -0.0265 0.5305 0.0692 0.046 Uiso 1 1 calc R . .
C13 C 0.01425(7) 0.66470(19) 0.12083(14) 0.0283(5) Uani 1 1 d . . .
H13 H -0.0048 0.7213 0.0885 0.034 Uiso 1 1 calc R . .
C14 C 0.05488(8) 0.69449(18) 0.18043(14) 0.0286(5) Uani 1 1 d . . .
C15 C 0.07381(8) 0.81526(18) 0.20428(14) 0.0292(5) Uani 1 1 d . . .
H15 H 0.0540 0.8753 0.1702 0.035 Uiso 1 1 calc R . .
C16 C 0.07840(7) 0.82532(18) 0.31221(14) 0.0276(4) Uani 1 1 d . . .
C17 C 0.05843(7) 0.90670(17) 0.36273(14) 0.0284(5) Uani 1 1 d . . .
H17 H 0.0396 0.9641 0.3309 0.034 Uiso 1 1 calc R . .
C18 C 0.06632(8) 0.90337(18) 0.46246(14) 0.0304(5) Uani 1 1 d . . .
H18 H 0.0528 0.9583 0.4968 0.037 Uiso 1 1 calc R . .
C19 C 0.09448(8) 0.81714(19) 0.50916(14) 0.0297(5) Uani 1 1 d . . .
C20 C 0.11442(8) 0.73435(18) 0.45777(14) 0.0295(5) Uani 1 1 d . . .
H20 H 0.1329 0.6761 0.4892 0.035 Uiso 1 1 calc R . .
C21 C 0.10664(8) 0.73930(18) 0.36027(14) 0.0282(5) Uani 1 1 d . . .
C22 C 0.07759(8) 0.83776(18) 0.67305(14) 0.0278(5) Uani 1 1 d . . .
C23 C 0.09574(8) 0.79610(18) 0.77254(14) 0.0283(5) Uani 1 1 d . . .
C24 C 0.06533(8) 0.79043(19) 0.83794(15) 0.0328(5) Uani 1 1 d . . .
H24 H 0.0347 0.8186 0.8234 0.039 Uiso 1 1 calc R . .
C25 C 0.08165(9) 0.7419(2) 0.92531(15) 0.0370(5) Uani 1 1 d . . .
H25 H 0.0618 0.7352 0.9701 0.044 Uiso 1 1 calc R . .
C26 C 0.12775(9) 0.7032(2) 0.94583(16) 0.0388(6) Uani 1 1 d . . .
H26 H 0.1392 0.6692 1.0039 0.047 Uiso 1 1 calc R . .
C27 C 0.15623(8) 0.7164(2) 0.87786(15) 0.0356(5) Uani 1 1 d . . .

loop_
_atom_site_aniso_label
_atom_site_aniso_U_11
_atom_site_aniso_U_22
_atom_site_aniso_U_33
_atom_site_aniso_U_23
_atom_site_aniso_U_13
_atom_site_aniso_U_12
O1 0.0419(11) 0.1120(18) 0.0444(10) 0.0375(11) 0.0096(9) 0.0179(11)
O2 0.0300(9) 0.0422(9) 0.0374(8) 0.0053(7) 0.0077(7) 0.0068(7)
N1 0.0277(11) 0.0646(14) 0.0314(10) 0.0129(9) 0.0016(8) 0.0076(9)
N2 0.0295(10) 0.0381(10) 0.0260(9) -0.0012(7) -0.0008(8) 0.0028(8)
N3 0.0271(10) 0.0371(10) 0.0280(9) 0.0002(7) 0.0026(7) -0.0020(8)
C1 0.0375(14) 0.0641(17) 0.0287(11) 0.0086(11) 0.0049(10) 0.0027(12)
C2 0.0267(12) 0.0472(13) 0.0325(11) 0.0040(9) 0.0033(9) 0.0006(10)
C3 0.0315(13) 0.0524(15) 0.0344(11) 0.0125(10) 0.0032(10) 0.0007(10)
C4 0.0279(12) 0.0427(13) 0.0327(11) 0.0074(9) -0.0030(9) 0.0009(9)
C5 0.0271(12) 0.0384(12) 0.0208(9) 0.0013(8) -0.0004(8) 0.0034(9)
C6 0.0287(12) 0.0322(11) 0.0262(10) -0.0005(8) -0.0008(8) 0.0015(9)
C7 0.0299(12) 0.0394(12) 0.0276(10) 0.0022(8) 0.0000(9) 0.0064(9)
C8 0.0314(12) 0.0303(11) 0.0268(10) 0.0014(8) 0.0028(9) 0.0046(8)
C9 0.0300(12) 0.0311(11) 0.0278(10) -0.0013(8) 0.0033(8) 0.0030(8)
C10 0.0404(14) 0.0336(12) 0.0360(11) -0.0034(9) 0.0051(10) -0.0001(10)
C11 0.0377(14) 0.0410(13) 0.0390(12) -0.0037(10) 0.0073(10) -0.0021(10)
C12 0.0332(13) 0.0498(14) 0.0312(11) -0.0072(10) 0.0046(10) -0.0051(10)
C13 0.0282(12) 0.0344(11) 0.0229(9) -0.0020(8) 0.0056(8) 0.0026(8)
C14 0.0296(12) 0.0330(11) 0.0241(9) -0.0004(8) 0.0069(8) 0.0013(8)
C15 0.0287(12) 0.0311(11) 0.0261(10) 0.0031(8) -0.0004(8) 0.0017(8)
C16 0.0214(11) 0.0313(11) 0.0286(10) 0.0013(8) -0.0003(8) -0.0018(8)
C17 0.0266(11) 0.0261(10) 0.0305(10) 0.0028(8) -0.0014(8) 0.0026(8)
C18 0.0307(12) 0.0292(11) 0.0301(10) -0.0057(8) 0.0014(9) 0.0001(8)
C19 0.0277(12) 0.0343(11) 0.0256(10) -0.0018(8) 0.0002(9) 0.0000(8)
C20 0.0276(11) 0.0313(11) 0.0282(10) 0.0013(8) 0.0004(9) 0.0022(8)
C21 0.0274(11) 0.0279(10) 0.0280(10) 0.0008(8) 0.0004(8) -0.0019(8)
C22 0.0289(12) 0.0269(10) 0.0274(10) -0.0023(8) 0.0041(8) -0.0024(8)
C23 0.0281(12) 0.0295(11) 0.0269(10) -0.0025(8) 0.0036(8) -0.0033(8)
C24 0.0291(12) 0.0375(12) 0.0322(11) -0.0048(9) 0.0060(9) -0.0015(9)
C25 0.0353(13) 0.0489(14) 0.0289(11) -0.0053(9) 0.0116(10) -0.0039(10)
C26 0.0365(14) 0.0545(15) 0.0255(10) 0.0021(9) 0.0060(10) -0.0016(11)
C27 0.0320(13) 0.0482(14) 0.0255(10) 0.0026(9) 0.0017(9) -0.0011(10)

loop_
_atom_type_symbol
_atom_type_description
_atom_type_scat_dispersion_real
_atom_type_scat_dispersion_imag
_atom_type_scat_source
C C 0.0033 0.0016 'International Tables Vol C Tables 4.2.6.8 and 6.1.1.4'
H H 0.0000 0.0000 'International Tables Vol C Tables 4.2.6.8 and 6.1.1.4'
N N 0.0061 0.0033 'International Tables Vol C Tables 4.2.6.8 and 6.1.1.4'
O O 0.0106 0.0060 'International Tables Vol C Tables 4.2.6.8 and 6.1.1.4'

loop_
_geom_angle_atom_site_label_1
_geom_angle_atom_site_label_2
_geom_angle_atom_site_label_3
_geom_angle
_geom_angle_site_symmetry_1
_geom_angle_site_symmetry_3
_geom_angle_publ_flag
C1 N1 C2 130.1(2) . . ?
C1 N1 H1 115.0 . . ?
C2 N1 H1 115.0 . . ?
C22 N2 C19 127.66(19) . . ?
C22 N2 H2 116.2 . . ?
C19 N2 H2 116.2 . . ?
C27 N3 C23 117.75(19) . . ?
O1 C1 N1 124.9(2) . . ?
O1 C1 C27 120.5(2) . 7_566 ?
N1 C1 C27 114.5(2) . 7_566 ?
C7 C2 C3 120.1(2) . . ?
C7 C2 N1 116.9(2) . . ?
C3 C2 N1 122.9(2) . . ?
C2 C3 C4 119.3(2) . . ?
C2 C3 H3 120.4 . . ?
C4 C3 H3 120.4 . . ?
C5 C4 C3 120.6(2) . . ?
C5 C4 H4 119.7 . . ?
C3 C4 H4 119.7 . . ?
C4 C5 C6 119.4(2) . . ?
C4 C5 C15 127.70(19) . . ?
C6 C5 C15 112.89(19) . . ?
C7 C6 C5 120.8(2) . . ?
C7 C6 C8 125.78(19) . . ?
C5 C6 C8 113.41(19) . . ?
C6 C7 C2 119.8(2) . . ?
C6 C7 H7 120.1 . . ?
C2 C7 H7 120.1 . . ?
C6 C8 C9 106.05(16) . . ?
C6 C8 C21 104.95(17) . . ?
C9 C8 C21 105.58(17) . . ?
C6 C8 H8 113.2 . . ?
C9 C8 H8 113.2 . . ?
C21 C8 H8 113.2 . . ?
C10 C9 C14 120.8(2) . . ?
C10 C9 C8 126.0(2) . . ?
C14 C9 C8 113.23(18) . . ?
C9 C10 C11 119.9(2) . . ?
C9 C10 H10 120.1 . . ?
C11 C10 H10 120.1 . . ?
C12 C11 C10 118.8(2) . . ?
C12 C11 H11 120.6 . . ?
C10 C11 H11 120.6 . . ?
C11 C12 C13 120.9(2) . . ?
C11 C12 H12 119.5 . . ?
C13 C12 H12 119.5 . . ?
C14 C13 C12 120.1(2) . . ?
C14 C13 H13 120.0 . . ?
C12 C13 H13 120.0 . . ?
C13 C14 C9 119.6(2) . . ?
C13 C14 C15 127.39(19) . . ?
C9 C14 C15 113.00(18) . . ?
C5 C15 C14 106.66(17) . . ?
C5 C15 C16 105.05(16) . . ?
C14 C15 C16 105.26(16) . . ?
C5 C15 H15 113.1 . . ?
C14 C15 H15 113.1 . . ?
C16 C15 H15 113.1 . . ?
C17 C16 C21 119.74(19) . . ?
C17 C16 C15 127.53(19) . . ?
C21 C16 C15 112.73(18) . . ?
C16 C17 C18 120.19(19) . . ?
C16 C17 H17 119.9 . . ?
C18 C17 H17 119.9 . . ?
C19 C18 C17 119.32(19) . . ?
C19 C18 H18 120.3 . . ?
C17 C18 H18 120.3 . . ?
C18 C19 C20 120.37(19) . . ?
C18 C19 N2 123.26(19) . . ?
C20 C19 N2 116.37(19) . . ?
C21 C20 C19 119.59(19) . . ?
C21 C20 H20 120.2 . . ?
C19 C20 H20 120.2 . . ?
C20 C21 C16 120.8(2) . . ?
C20 C21 C8 125.80(19) . . ?
C16 C21 C8 113.42(18) . . ?
O2 C22 N2 125.05(19) . . ?
O2 C22 C23 121.09(19) . . ?
N2 C22 C23 113.79(18) . . ?
N3 C23 C24 122.9(2) . . ?
N3 C23 C22 117.40(18) . . ?
C24 C23 C22 119.6(2) . . ?
C25 C24 C23 118.3(2) . . ?
C25 C24 H24 120.9 . . ?
C23 C24 H24 120.9 . . ?
C24 C25 C26 119.6(2) . . ?
C24 C25 H25 120.2 . . ?
C26 C25 H25 120.2 . . ?
C27 C26 C25 118.3(2) . . ?
C27 C26 H26 120.9 . . ?
C25 C26 H26 120.9 . . ?
N3 C27 C26 123.0(2) . . ?
N3 C27 C1 116.4(2) . 7_566 ?
C26 C27 C1 120.5(2) . 7_566 ?

loop_
_geom_bond_atom_site_label_1
_geom_bond_atom_site_label_2
_geom_bond_distance
_geom_bond_site_symmetry_2
_geom_bond_publ_flag
O1 C1 1.236(3) . ?
O2 C22 1.224(3) . ?
N1 C1 1.331(3) . ?
N1 C2 1.407(3) . ?
N1 H1 0.8600 . ?
N2 C22 1.345(3) . ?
N2 C19 1.422(3) . ?
N2 H2 0.8600 . ?
N3 C27 1.343(3) . ?
N3 C23 1.343(3) . ?
C1 C27 1.498(4) 7_566 ?
C2 C7 1.392(3) . ?
C2 C3 1.397(3) . ?
C3 C4 1.402(3) . ?
C3 H3 0.9300 . ?
C4 C5 1.376(3) . ?
C4 H4 0.9300 . ?
C5 C6 1.402(3) . ?
C5 C15 1.519(3) . ?
C6 C7 1.375(3) . ?
C6 C8 1.519(3) . ?
C7 H7 0.9300 . ?
C8 C9 1.521(3) . ?
C8 C21 1.528(3) . ?
C8 H8 0.9800 . ?
C9 C10 1.375(3) . ?
C9 C14 1.399(3) . ?
C10 C11 1.405(3) . ?
C10 H10 0.9300 . ?
C11 C12 1.389(3) . ?
C11 H11 0.9300 . ?
C12 C13 1.391(3) . ?
C12 H12 0.9300 . ?
C13 C14 1.371(3) . ?
C13 H13 0.9300 . ?
C14 C15 1.527(3) . ?
C15 C16 1.532(3) . ?
C15 H15 0.9800 . ?
C16 C17 1.375(3) . ?
C16 C21 1.397(3) . ?
C17 C18 1.407(3) . ?
C17 H17 0.9300 . ?
C18 C19 1.390(3) . ?
C18 H18 0.9300 . ?
C19 C20 1.393(3) . ?
C20 C21 1.376(3) . ?
C20 H20 0.9300 . ?
C22 C23 1.512(3) . ?
C23 C24 1.384(3) . ?
C24 C25 1.381(3) . ?
C24 H24 0.9300 . ?
C25 C26 1.384(3) . ?
C25 H25 0.9300 . ?
C26 C27 1.380(3) . ?
C26 H26 0.9300 . ?
C27 C1 1.498(4) 7_566 ?

loop_
_geom_torsion_atom_site_label_1
_geom_torsion_atom_site_label_2
_geom_torsion_atom_site_label_3
_geom_torsion_atom_site_label_4
_geom_torsion
_geom_torsion_site_symmetry_1
_geom_torsion_site_symmetry_2
_geom_torsion_site_symmetry_3
_geom_torsion_site_symmetry_4
_geom_torsion_publ_flag
C2 N1 C1 O1 3.7(5) . . . . ?
C2 N1 C1 C27 -175.2(2) . . . 7_566 ?
C1 N1 C2 C7 156.8(3) . . . . ?
C1 N1 C2 C3 -25.9(4) . . . . ?
C7 C2 C3 C4 -0.3(4) . . . . ?
N1 C2 C3 C4 -177.5(2) . . . . ?
C2 C3 C4 C5 1.1(4) . . . . ?
C3 C4 C5 C6 -1.1(3) . . . . ?
C3 C4 C5 C15 178.0(2) . . . . ?
C4 C5 C6 C7 0.3(3) . . . . ?
C15 C5 C6 C7 -178.94(19) . . . . ?
C4 C5 C6 C8 178.89(19) . . . . ?
C15 C5 C6 C8 -0.4(3) . . . . ?
C5 C6 C7 C2 0.5(3) . . . . ?
C8 C6 C7 C2 -177.9(2) . . . . ?
C3 C2 C7 C6 -0.5(3) . . . . ?
N1 C2 C7 C6 176.8(2) . . . . ?
C7 C6 C8 C9 -125.9(2) . . . . ?
C5 C6 C8 C9 55.6(2) . . . . ?
C7 C6 C8 C21 122.7(2) . . . . ?
C5 C6 C8 C21 -55.8(2) . . . . ?
C6 C8 C9 C10 125.5(2) . . . . ?
C21 C8 C9 C10 -123.5(2) . . . . ?
C6 C8 C9 C14 -55.9(2) . . . . ?
C21 C8 C9 C14 55.2(2) . . . . ?
C14 C9 C10 C11 -1.0(3) . . . . ?
C8 C9 C10 C11 177.6(2) . . . . ?
C9 C10 C11 C12 0.0(3) . . . . ?
C10 C11 C12 C13 1.1(3) . . . . ?
C11 C12 C13 C14 -1.3(3) . . . . ?
C12 C13 C14 C9 0.4(3) . . . . ?
C12 C13 C14 C15 -178.4(2) . . . . ?
C10 C9 C14 C13 0.8(3) . . . . ?
C8 C9 C14 C13 -177.98(18) . . . . ?
C10 C9 C14 C15 179.69(19) . . . . ?
C8 C9 C14 C15 1.0(2) . . . . ?
C4 C5 C15 C14 126.0(2) . . . . ?
C6 C5 C15 C14 -54.8(2) . . . . ?
C4 C5 C15 C16 -122.5(2) . . . . ?
C6 C5 C15 C16 56.6(2) . . . . ?
C13 C14 C15 C5 -126.6(2) . . . . ?
C9 C14 C15 C5 54.5(2) . . . . ?
C13 C14 C15 C16 122.1(2) . . . . ?
C9 C14 C15 C16 -56.7(2) . . . . ?
C5 C15 C16 C17 123.5(2) . . . . ?
C14 C15 C16 C17 -124.1(2) . . . . ?
C5 C15 C16 C21 -56.4(2) . . . . ?
C14 C15 C16 C21 56.0(2) . . . . ?
C21 C16 C17 C18 -0.1(3) . . . . ?
C15 C16 C17 C18 -180.0(2) . . . . ?
C16 C17 C18 C19 0.0(3) . . . . ?
C17 C18 C19 C20 -0.4(3) . . . . ?
C17 C18 C19 N2 178.7(2) . . . . ?
C22 N2 C19 C18 32.7(3) . . . . ?
C22 N2 C19 C20 -148.1(2) . . . . ?
C18 C19 C20 C21 0.9(3) . . . . ?
N2 C19 C20 C21 -178.32(19) . . . . ?
C19 C20 C21 C16 -1.0(3) . . . . ?
C19 C20 C21 C8 179.5(2) . . . . ?
C17 C16 C21 C20 0.5(3) . . . . ?
C15 C16 C21 C20 -179.52(19) . . . . ?
C17 C16 C21 C8 -179.90(19) . . . . ?
C15 C16 C21 C8 0.0(3) . . . . ?
C6 C8 C21 C20 -124.5(2) . . . . ?
C9 C8 C21 C20 123.7(2) . . . . ?
C6 C8 C21 C16 56.0(2) . . . . ?
C9 C8 C21 C16 -55.8(2) . . . . ?
C19 N2 C22 O2 -8.2(4) . . . . ?
C19 N2 C22 C23 168.75(19) . . . . ?
C27 N3 C23 C24 1.7(3) . . . . ?
C27 N3 C23 C22 -175.30(19) . . . . ?
O2 C22 C23 N3 -167.2(2) . . . . ?
N2 C22 C23 N3 15.8(3) . . . . ?
O2 C22 C23 C24 15.7(3) . . . . ?
N2 C22 C23 C24 -161.3(2) . . . . ?
N3 C23 C24 C25 -3.0(3) . . . . ?
C22 C23 C24 C25 173.92(19) . . . . ?
C23 C24 C25 C26 1.6(3) . . . . ?
C24 C25 C26 C27 1.0(4) . . . . ?
C23 N3 C27 C26 1.1(3) . . . . ?
C23 N3 C27 C1 -178.9(2) . . . 7_566 ?
C25 C26 C27 N3 -2.4(4) . . . . ?
C25 C26 C27 C1 177.6(2) . . . 7_566 ?

loop_
_platon_squeeze_void_nr
_platon_squeeze_void_average_x
_platon_squeeze_void_average_y
_platon_squeeze_void_average_z
_platon_squeeze_void_volume
_platon_squeeze_void_count_electrons
1 0.250 -0.250 0.500 246.5 46.1
2 0.250 0.250 1.000 246.5 46.1
3 0.750 -0.250 0.000 246.4 46.1
4 0.750 0.250 0.500 246.5 46.1
